data_2017870
loop_
_publ_author_name
'Titi, Hatem M.'
'Karmakar, Anirban'
'Goldberg, Israel'

_publ_section_title
;
 Coordination polymers and hydrogen-bonded assemblies of
 2,2'-[2,5-bis(carboxymethoxy)-1,4-phenylene]diacetic acid with ammonium,
 lanthanum and zinc cations
;
_journal_coeditor_code SU3049
_journal_issue 9
_journal_name_full 'Acta Crystallographica Section C'
_journal_page_first m238
_journal_page_last m244
_journal_paper_doi 10.1107/S0108270110031318
_journal_volume 66
_journal_year 2010
_chemical_formula_iupac '[Zn (C14 H12 O10)] , 3H2 O'
_chemical_formula_moiety 'C14 H12 O10 Zn, 3(H2 O)'
_chemical_formula_sum 'C14 H18 O13 Zn'
_chemical_formula_weight 459.65
_chemical_name_systematic
;
poly[[{\m~4~-2,2'-[2,5-bis(carboxymethyl)-1,4-phenylenedioxy]diacetato}zinc(II)]
trihydrate]
;
_space_group_IT_number 14
_symmetry_cell_setting monoclinic
_symmetry_space_group_name_Hall '-P 2ybc'
_symmetry_space_group_name_H-M 'P 1 21/c 1'
_atom_sites_solution_hydrogens geom
_atom_sites_solution_primary direct
_atom_sites_solution_secondary difmap
_audit_creation_method SHELXL97
_cell_angle_alpha 90.00
_cell_angle_beta 91.384(4)
_cell_angle_gamma 90.00
_cell_formula_units_Z 4
_cell_length_a 8.9186(4)
_cell_length_b 12.2656(7)
_cell_length_c 16.3199(8)
_cell_measurement_reflns_used 4095
_cell_measurement_temperature 110(2)
_cell_measurement_theta_max 26.34
_cell_measurement_theta_min 2.50
_cell_volume 1784.75(16)
_computing_cell_refinement 'DENZO (Otwinowski & Minor, 1997)'
_computing_data_collection 'COLLECT (Nonius, 1999)'
_computing_data_reduction 'DENZO (Otwinowski & Minor, 1997)'
_computing_molecular_graphics
;
ORTEPIII (Burnett & Johnson, 1996) and Mercury (Macrae <i>et al.</i>,
2006)
;
_computing_publication_material 'SHELXL97 (Sheldrick, 2008)'
_computing_structure_refinement 'SHELXL97 (Sheldrick, 2008)'
_computing_structure_solution 'SIR97 (Altomare <i>et al.</i>, 1994)'
_diffrn_ambient_temperature 110(2)
_diffrn_detector_area_resol_mean 12.8
_diffrn_measured_fraction_theta_full 0.995
_diffrn_measured_fraction_theta_max 0.995
_diffrn_measurement_device_type 'Nonius KappaCCD area-detector'
_diffrn_measurement_method '0.5 deg. \f and \w scans'
_diffrn_radiation_monochromator graphite
_diffrn_radiation_source 'fine-focus sealed tube'
_diffrn_radiation_type MoK\a
_diffrn_radiation_wavelength 0.71073
_diffrn_reflns_av_R_equivalents 0.0780
_diffrn_reflns_av_sigmaI/netI 0.0675
_diffrn_reflns_limit_h_max 11
_diffrn_reflns_limit_h_min 0
_diffrn_reflns_limit_k_max 15
_diffrn_reflns_limit_k_min 0
_diffrn_reflns_limit_l_max 20
_diffrn_reflns_limit_l_min -20
_diffrn_reflns_number 15967
_diffrn_reflns_theta_full 26.34
_diffrn_reflns_theta_max 26.34
_diffrn_reflns_theta_min 2.50
_diffrn_standards_number 0
_exptl_absorpt_coefficient_mu 1.447
_exptl_absorpt_correction_T_max 0.8708
_exptl_absorpt_correction_T_min 0.6747
_exptl_absorpt_correction_type multi-scan
_exptl_absorpt_process_details '(Blessing, 1995)'
_exptl_crystal_colour colourless
_exptl_crystal_density_diffrn 1.711
_exptl_crystal_density_method 'not measured'
_exptl_crystal_description needle
_exptl_crystal_F_000 944
_exptl_crystal_size_max 0.30
_exptl_crystal_size_mid 0.10
_exptl_crystal_size_min 0.10
_refine_diff_density_max 1.327
_refine_diff_density_min -0.570
_refine_ls_extinction_method none
_refine_ls_goodness_of_fit_ref 1.082
_refine_ls_hydrogen_treatment constr
_refine_ls_matrix_type full
_refine_ls_number_parameters 226
_refine_ls_number_reflns 3624
_refine_ls_number_restraints 0
_refine_ls_restrained_S_all 1.082
_refine_ls_R_factor_all 0.1093
_refine_ls_R_factor_gt 0.0729
_refine_ls_shift/su_max 0.005
_refine_ls_shift/su_mean 0.001
_refine_ls_structure_factor_coef Fsqd
_refine_ls_weighting_details 'calc w = 1/[\s^2^(Fo^2^)+(0.1335P)^2^+0.0000P] where P=(Fo^2^+2Fc^2^)/3'
_refine_ls_weighting_scheme calc
_refine_ls_wR_factor_gt 0.2003
_refine_ls_wR_factor_ref 0.2204
_reflns_number_gt 2367
_reflns_number_total 3624
_reflns_threshold_expression I>2\s(I)
_cod_data_source_file su3049.cif
_cod_data_source_block III
_cod_original_sg_symbol_H-M 'P 21/c'
_cod_database_code 2017870
_cod_database_fobs_code 2017870

loop_
_symmetry_equiv_pos_as_xyz
'x, y, z'
'-x, y+1/2, -z+1/2'
'-x, -y, -z'
'x, -y-1/2, z-1/2'

loop_
_atom_site_type_symbol
_atom_site_label
_atom_site_fract_x
_atom_site_fract_y
_atom_site_fract_z
_atom_site_U_iso_or_equiv
_atom_site_adp_type
_atom_site_calc_flag
_atom_site_refinement_flags
_atom_site_occupancy
_atom_site_disorder_assembly
_atom_site_disorder_group
Zn Zn1 -0.43579(7) 0.23131(6) 0.70375(4) 0.0372(3) Uani d . 1 . .
C C1 -0.1194(6) 0.3255(5) 0.4548(4) 0.0451(15) Uani d . 1 . .
C C2 -0.0477(7) 0.3433(5) 0.3837(3) 0.0424(14) Uani d . 1 . .
C C3 0.0954(7) 0.3774(5) 0.3867(3) 0.0403(14) Uani d . 1 . .
H H3 0.1454 0.3903 0.3369 0.048 Uiso calc R 1 . .
C C4 0.1723(6) 0.3942(5) 0.4604(4) 0.0480(16) Uani d . 1 . .
C C5 0.0953(7) 0.3729(5) 0.5346(3) 0.0436(15) Uani d . 1 . .
C C6 -0.0499(7) 0.3386(5) 0.5279(3) 0.0396(14) Uani d . 1 . .
H H6 -0.1032 0.3236 0.5764 0.047 Uiso calc R 1 . .
O O7 -0.2719(4) 0.2925(4) 0.4452(2) 0.0477(11) Uani d . 1 . .
C C8 -0.3490(7) 0.2658(5) 0.5170(4) 0.0463(15) Uani d . 1 . .
H H8A -0.4582 0.2706 0.5052 0.056 Uiso calc R 1 . .
H H8B -0.3237 0.3204 0.5598 0.056 Uiso calc R 1 . .
C C9 -0.3136(8) 0.1542(6) 0.5501(4) 0.0552(17) Uani d . 1 . .
O O10 -0.3531(5) 0.1321(3) 0.6221(2) 0.0450(10) Uani d . 1 . .
O O11 -0.2576(7) 0.0843(4) 0.5031(3) 0.086(2) Uani d . 1 . .
C C12 -0.1290(7) 0.3210(6) 0.3009(3) 0.0476(15) Uani d . 1 . .
H H12A -0.2272 0.3587 0.3002 0.057 Uiso calc R 1 . .
H H12B -0.0691 0.3522 0.2564 0.057 Uiso calc R 1 . .
C C13 -0.1547(7) 0.2007(6) 0.2839(4) 0.0450(15) Uani d . 1 . .
O O14 -0.2702(4) 0.1757(3) 0.2403(2) 0.0412(9) Uani d . 1 . .
O O15 -0.0643(5) 0.1327(4) 0.3119(3) 0.0643(14) Uani d . 1 . .
O O16 0.3215(5) 0.4255(4) 0.4703(2) 0.0485(11) Uani d . 1 . .
C C17 0.3945(7) 0.4502(5) 0.3985(3) 0.0465(15) Uani d . 1 . .
H H17A 0.4880 0.4901 0.4129 0.056 Uiso calc R 1 . .
H H17B 0.3299 0.4996 0.3652 0.056 Uiso calc R 1 . .
C C18 0.4340(7) 0.3520(6) 0.3466(3) 0.0471(15) Uani d . 1 . .
O O19 0.4951(5) 0.3787(4) 0.2786(2) 0.0493(11) Uani d . 1 . .
O O20 0.4103(6) 0.2567(4) 0.3682(3) 0.0527(12) Uani d . 1 . .
C C21 0.1813(7) 0.3894(6) 0.6153(4) 0.0486(15) Uani d . 1 . .
H H21A 0.1095 0.3857 0.6605 0.058 Uiso calc R 1 . .
H H21B 0.2249 0.4637 0.6156 0.058 Uiso calc R 1 . .
C C22 0.3063(7) 0.3081(6) 0.6325(4) 0.0472(15) Uani d . 1 . .
O O23 0.4192(4) 0.3426(3) 0.6753(2) 0.0423(10) Uani d . 1 . .
O O24 0.2967(6) 0.2143(4) 0.6058(3) 0.0640(13) Uani d . 1 . .

loop_
_atom_site_aniso_label
_atom_site_aniso_U_11
_atom_site_aniso_U_22
_atom_site_aniso_U_33
_atom_site_aniso_U_12
_atom_site_aniso_U_13
_atom_site_aniso_U_23
Zn1 0.0368(4) 0.0432(5) 0.0316(4) 0.0019(3) 0.0022(3) 0.0052(3)
C1 0.036(3) 0.039(4) 0.061(4) 0.000(3) -0.001(3) -0.002(3)
C2 0.055(4) 0.036(4) 0.036(3) 0.006(3) -0.011(3) -0.002(2)
C3 0.057(4) 0.039(4) 0.026(3) 0.009(3) 0.014(2) 0.003(2)
C4 0.030(3) 0.030(3) 0.084(5) 0.002(2) -0.002(3) -0.003(3)
C5 0.067(4) 0.036(4) 0.027(3) 0.015(3) -0.008(3) -0.002(2)
C6 0.048(3) 0.036(3) 0.035(3) 0.011(3) 0.019(2) 0.007(2)
O7 0.042(2) 0.064(3) 0.037(2) -0.006(2) 0.0001(17) 0.0039(19)
C8 0.046(4) 0.056(4) 0.037(3) -0.003(3) 0.015(3) 0.001(3)
C9 0.070(4) 0.051(4) 0.046(4) 0.016(3) 0.011(3) 0.004(3)
O10 0.055(3) 0.042(3) 0.039(2) 0.0097(19) 0.0099(18) 0.0027(17)
O11 0.144(6) 0.066(4) 0.049(3) 0.041(4) 0.028(3) -0.002(3)
C12 0.049(4) 0.058(4) 0.036(3) -0.006(3) 0.008(3) -0.003(3)
C13 0.043(4) 0.050(4) 0.042(3) 0.000(3) 0.003(3) -0.008(3)
O14 0.039(2) 0.042(3) 0.043(2) 0.0005(18) 0.0005(17) -0.0094(18)
O15 0.055(3) 0.047(3) 0.089(4) 0.017(2) -0.026(3) -0.019(2)
O16 0.043(2) 0.063(3) 0.040(2) -0.008(2) 0.0015(18) -0.0051(19)
C17 0.052(4) 0.049(4) 0.039(3) -0.002(3) 0.010(3) -0.001(3)
C18 0.062(4) 0.047(4) 0.033(3) 0.006(3) 0.017(3) -0.002(3)
O19 0.055(3) 0.049(3) 0.044(2) 0.004(2) 0.0091(19) -0.0072(19)
O20 0.064(3) 0.052(3) 0.043(2) 0.014(2) 0.005(2) -0.0023(19)
C21 0.046(4) 0.057(4) 0.044(3) 0.004(3) 0.004(3) -0.008(3)
C22 0.039(3) 0.044(4) 0.059(4) 0.005(3) 0.006(3) 0.008(3)
O23 0.037(2) 0.052(3) 0.038(2) 0.0023(19) 0.0019(17) 0.0066(18)
O24 0.061(3) 0.045(3) 0.085(4) 0.007(2) -0.012(3) -0.003(3)

loop_
_atom_type_symbol
_atom_type_description
_atom_type_scat_dispersion_real
_atom_type_scat_dispersion_imag
_atom_type_scat_source
C C 0.0033 0.0016 'International Tables Vol C Tables 4.2.6.8 and 6.1.1.4'
H H 0.0000 0.0000 'International Tables Vol C Tables 4.2.6.8 and 6.1.1.4'
O O 0.0106 0.0060 'International Tables Vol C Tables 4.2.6.8 and 6.1.1.4'
Zn Zn 0.2839 1.4301 'International Tables Vol C Tables 4.2.6.8 and 6.1.1.4'

loop_
_geom_angle_atom_site_label_1
_geom_angle_atom_site_label_2
_geom_angle_atom_site_label_3
_geom_angle_site_symmetry_1
_geom_angle_site_symmetry_3
_geom_angle
_geom_angle_publ_flag
O23 Zn1 O19 1_455 4_466 115.09(17) ?
O23 Zn1 O14 1_455 4_566 99.11(18) ?
O19 Zn1 O14 4_466 4_566 117.83(17) ?
O23 Zn1 O10 1_455 . 122.41(16) ?
O19 Zn1 O10 4_466 . 97.32(19) ?
O14 Zn1 O10 4_566 . 106.05(17) ?
C6 C1 C2 . . 121.6(6) ?
C6 C1 O7 . . 123.5(5) ?
C2 C1 O7 . . 114.8(5) ?
C3 C2 C1 . . 119.1(5) ?
C3 C2 C12 . . 120.9(5) ?
C1 C2 C12 . . 119.9(6) ?
C2 C3 C4 . . 121.9(5) ?
C2 C3 H3 . . 119.1 ?
C4 C3 H3 . . 119.1 ?
C3 C4 O16 . . 126.4(6) ?
C3 C4 C5 . . 118.1(5) ?
O16 C4 C5 . . 115.4(6) ?
C6 C5 C4 . . 117.6(5) ?
C6 C5 C21 . . 124.6(5) ?
C4 C5 C21 . . 117.8(6) ?
C1 C6 C5 . . 121.7(5) ?
C1 C6 H6 . . 119.1 ?
C5 C6 H6 . . 119.1 ?
C8 O7 C1 . . 117.2(5) ?
O7 C8 C9 . . 114.0(5) ?
O7 C8 H8A . . 108.7 ?
C9 C8 H8A . . 108.7 ?
O7 C8 H8B . . 108.7 ?
C9 C8 H8B . . 108.7 ?
H8A C8 H8B . . 107.6 ?
O11 C9 O10 . . 122.8(6) ?
O11 C9 C8 . . 119.0(6) ?
O10 C9 C8 . . 117.9(5) ?
C9 O10 Zn1 . . 128.0(4) ?
C13 C12 C2 . . 113.5(5) ?
C13 C12 H12A . . 108.9 ?
C2 C12 H12A . . 108.9 ?
C13 C12 H12B . . 108.9 ?
C2 C12 H12B . . 108.9 ?
H12A C12 H12B . . 107.7 ?
O15 C13 O14 . . 123.6(6) ?
O15 C13 C12 . . 119.5(6) ?
O14 C13 C12 . . 116.9(6) ?
C13 O14 Zn1 . 4_565 128.7(4) ?
C17 O16 C4 . . 115.5(5) ?
O16 C17 C18 . . 114.7(5) ?
O16 C17 H17A . . 108.6 ?
C18 C17 H17A . . 108.6 ?
O16 C17 H17B . . 108.6 ?
C18 C17 H17B . . 108.6 ?
H17A C17 H17B . . 107.6 ?
O20 C18 O19 . . 124.2(6) ?
O20 C18 C17 . . 123.0(5) ?
O19 C18 C17 . . 112.8(6) ?
C18 O19 Zn1 . 4_665 121.0(4) ?
C5 C21 C22 . . 115.2(5) ?
C5 C21 H21A . . 108.5 ?
C22 C21 H21A . . 108.5 ?
C5 C21 H21B . . 108.5 ?
C22 C21 H21B . . 108.5 ?
H21A C21 H21B . . 107.5 ?
O24 C22 O23 . . 123.1(6) ?
O24 C22 C21 . . 120.3(6) ?
O23 C22 C21 . . 116.6(6) ?
C22 O23 Zn1 . 1_655 114.3(4) ?

loop_
_geom_bond_atom_site_label_1
_geom_bond_atom_site_label_2
_geom_bond_site_symmetry_2
_geom_bond_distance
_geom_bond_publ_flag
Zn1 O23 1_455 1.929(4) yes
Zn1 O19 4_466 1.931(4) yes
Zn1 O14 4_566 1.948(4) yes
Zn1 O10 . 1.962(4) yes
C1 C6 . 1.341(8) ?
C1 C2 . 1.357(8) ?
C1 O7 . 1.424(7) ?
C2 C3 . 1.343(9) ?
C2 C12 . 1.543(8) ?
C3 C4 . 1.385(9) ?
C3 H3 . 0.9500 ?
C4 O16 . 1.391(7) ?
C4 C5 . 1.431(8) ?
C5 C6 . 1.364(8) ?
C5 C21 . 1.521(8) ?
C6 H6 . 0.9500 ?
O7 C8 . 1.412(6) ?
C8 C9 . 1.502(10) ?
C8 H8A . 0.9900 ?
C8 H8B . 0.9900 ?
C9 O11 . 1.261(8) ?
C9 O10 . 1.264(7) ?
C12 C13 . 1.517(10) ?
C12 H12A . 0.9900 ?
C12 H12B . 0.9900 ?
C13 O15 . 1.241(8) ?
C13 O14 . 1.276(7) ?
O14 Zn1 4_565 1.948(4) ?
O16 C17 . 1.387(6) ?
C17 C18 . 1.519(8) ?
C17 H17A . 0.9900 ?
C17 H17B . 0.9900 ?
C18 O20 . 1.241(7) ?
C18 O19 . 1.290(7) ?
O19 Zn1 4_665 1.931(4) ?
C21 C22 . 1.517(9) ?
C21 H21A . 0.9900 ?
C21 H21B . 0.9900 ?
C22 O24 . 1.233(8) ?
C22 O23 . 1.283(8) ?
O23 Zn1 1_655 1.929(4) ?
